data_4316389
loop_
_publ_author_name
'Matthew F. Cain'
'Russell P. Hughes'
'David S. Glueck'
'James A. Golen'
'Curtis E. Moore'
'Arnold L. Rheingold'

_publ_section_title
;
 Synthesis and Structure of Intermediates in Copper-Catalyzed Alkylation
 of Diphenylphosphine
;
_journal_name_full 'Inorganic Chemistry'
_journal_page_first 7650
_journal_page_last 7662
_journal_paper_doi 10.1021/ic100816u
_journal_volume 49
_journal_year 2010
_chemical_formula_moiety 'C54 H51 Cl Cu P4, C2 H6 O, F6 P'
_chemical_formula_sum 'C56 H57 Cl Cu F6 O P5'
_chemical_formula_weight 1113.86
_chemical_name_systematic
;
 ?
;
_space_group_IT_number 14
_symmetry_cell_setting monoclinic
_symmetry_space_group_name_Hall '-P 2ybc'
_symmetry_space_group_name_H-M 'P 1 21/c 1'
_atom_sites_solution_hydrogens geom
_atom_sites_solution_primary direct
_atom_sites_solution_secondary difmap
_audit_creation_method SHELXL-97
_cell_angle_alpha 90.00
_cell_angle_beta 100.073(4)
_cell_angle_gamma 90.00
_cell_formula_units_Z 4
_cell_length_a 10.627(2)
_cell_length_b 25.660(5)
_cell_length_c 19.383(4)
_cell_measurement_reflns_used 2010
_cell_measurement_temperature 100(2)
_cell_measurement_theta_max 24.01
_cell_measurement_theta_min 2.28
_cell_volume 5204.1(18)
_computing_cell_refinement 'Bruker SMART'
_computing_data_collection 'Bruker SMART'
_computing_data_reduction 'Bruker SAINT'
_computing_molecular_graphics 'Bruker SHELXTL'
_computing_publication_material 'Bruker SHELXTL'
_computing_structure_refinement 'SHELXL-97 (Sheldrick, 1997)'
_computing_structure_solution 'SHELXS-97 (Sheldrick, 1990)'
_diffrn_ambient_temperature 100(2)
_diffrn_measured_fraction_theta_full 1.000
_diffrn_measured_fraction_theta_max 0.998
_diffrn_measurement_device_type 'CCD area detector'
_diffrn_measurement_method 'phi and omega scans'
_diffrn_radiation_monochromator graphite
_diffrn_radiation_source 'fine-focus sealed tube'
_diffrn_radiation_type MoK\a
_diffrn_radiation_wavelength 0.71073
_diffrn_reflns_av_R_equivalents 0.1151
_diffrn_reflns_av_sigmaI/netI 0.1256
_diffrn_reflns_limit_h_max 12
_diffrn_reflns_limit_h_min -13
_diffrn_reflns_limit_k_max 32
_diffrn_reflns_limit_k_min -32
_diffrn_reflns_limit_l_max 24
_diffrn_reflns_limit_l_min -23
_diffrn_reflns_number 46550
_diffrn_reflns_theta_full 25.00
_diffrn_reflns_theta_max 26.47
_diffrn_reflns_theta_min 1.91
_exptl_absorpt_coefficient_mu 0.686
_exptl_absorpt_correction_T_max 0.9471
_exptl_absorpt_correction_T_min 0.9222
_exptl_absorpt_correction_type multi-scan
_exptl_absorpt_process_details sadabs
_exptl_crystal_colour colorless
_exptl_crystal_density_diffrn 1.422
_exptl_crystal_density_method 'not measured'
_exptl_crystal_description plate
_exptl_crystal_F_000 2304
_exptl_crystal_size_max 0.12
_exptl_crystal_size_mid 0.10
_exptl_crystal_size_min 0.08
_refine_diff_density_max 0.954
_refine_diff_density_min -0.697
_refine_diff_density_rms 0.109
_refine_ls_extinction_method none
_refine_ls_goodness_of_fit_ref 1.051
_refine_ls_hydrogen_treatment constr
_refine_ls_matrix_type full
_refine_ls_number_parameters 630
_refine_ls_number_reflns 10736
_refine_ls_number_restraints 6
_refine_ls_restrained_S_all 1.059
_refine_ls_R_factor_all 0.1350
_refine_ls_R_factor_gt 0.0643
_refine_ls_shift/su_max 0.013
_refine_ls_shift/su_mean 0.000
_refine_ls_structure_factor_coef Fsqd
_refine_ls_weighting_details 'calc w=1/[\s^2^(Fo^2^)+(0.0700P)^2^+0.2000P] where P=(Fo^2^+2Fc^2^)/3'
_refine_ls_weighting_scheme calc
_refine_ls_wR_factor_gt 0.1338
_refine_ls_wR_factor_ref 0.1627
_reflns_number_gt 6292
_reflns_number_total 10736
_reflns_threshold_expression >2sigma(I)
_cod_data_source_file ic100816u_si_003_09.cif
_cod_data_source_block glu322
_cod_depositor_comments
;
The following automatic conversions were performed:

'_symmetry_cell_setting' value 'Monoclinic' changed to 'monoclinic'
according to the built-in table from CIF Core dictionary named
'cif_core.dic' version 2.4.1 from 2010-06-29.

Automatic conversion script
Id: cif_fix_values 1646 2011-03-28 12:23:43Z adriana 
;
_cod_original_cell_volume 5204.0(19)
_cod_database_code 4316389

loop_
_symmetry_equiv_pos_as_xyz
'x, y, z'
'-x, y+1/2, -z+1/2'
'-x, -y, -z'
'x, -y-1/2, z-1/2'

loop_
_atom_site_label
_atom_site_type_symbol
_atom_site_fract_x
_atom_site_fract_y
_atom_site_fract_z
_atom_site_U_iso_or_equiv
_atom_site_adp_type
_atom_site_occupancy
_atom_site_symmetry_multiplicity
_atom_site_calc_flag
_atom_site_refinement_flags
_atom_site_disorder_assembly
_atom_site_disorder_group
C1 C -0.0095(4) 0.86582(19) 0.1785(2) 0.0255(12) Uani 1 1 d . . .
H1A H -0.0213 0.8501 0.1317 0.038 Uiso 1 1 calc R . .
H1B H -0.0762 0.8919 0.1800 0.038 Uiso 1 1 calc R . .
H1C H -0.0150 0.8387 0.2134 0.038 Uiso 1 1 calc R . .
C2 C 0.1234(4) 0.89228(18) 0.1947(2) 0.0187(11) Uani 1 1 d . . .
C3 C 0.2231(4) 0.85048(18) 0.1815(2) 0.0203(11) Uani 1 1 d . . .
H3A H 0.2127 0.8451 0.1302 0.024 Uiso 1 1 calc R . .
H3B H 0.1997 0.8173 0.2020 0.024 Uiso 1 1 calc R . .
C4 C 0.4747(4) 0.82227(17) 0.1573(2) 0.0180(10) Uani 1 1 d . . .
C5 C 0.4165(4) 0.77884(18) 0.1203(2) 0.0215(11) Uani 1 1 d . . .
H5 H 0.3285 0.7720 0.1198 0.026 Uiso 1 1 calc R . .
C6 C 0.4865(4) 0.74609(19) 0.0847(2) 0.0246(12) Uani 1 1 d . . .
H6 H 0.4453 0.7174 0.0591 0.030 Uiso 1 1 calc R . .
C7 C 0.6150(5) 0.75446(19) 0.0858(2) 0.0252(12) Uani 1 1 d . . .
H7 H 0.6628 0.7305 0.0633 0.030 Uiso 1 1 calc R . .
C8 C 0.6745(4) 0.79777(19) 0.1197(2) 0.0243(12) Uani 1 1 d . . .
H8 H 0.7623 0.8045 0.1194 0.029 Uiso 1 1 calc R . .
C9 C 0.6031(4) 0.83124(19) 0.1543(2) 0.0224(11) Uani 1 1 d . . .
H9 H 0.6434 0.8613 0.1767 0.027 Uiso 1 1 calc R . .
C10 C 0.4337(5) 0.82231(18) 0.2945(2) 0.0220(11) Uani 1 1 d . . .
C11 C 0.5635(5) 0.8153(2) 0.3224(3) 0.0338(14) Uani 1 1 d . . .
H11 H 0.6266 0.8331 0.3023 0.041 Uiso 1 1 calc R . .
C12 C 0.6006(6) 0.7823(2) 0.3794(3) 0.0384(15) Uani 1 1 d . . .
H12 H 0.6887 0.7773 0.3977 0.046 Uiso 1 1 calc R . .
C13 C 0.5093(6) 0.7568(2) 0.4094(3) 0.0387(15) Uani 1 1 d . . .
H13 H 0.5348 0.7334 0.4472 0.046 Uiso 1 1 calc R . .
C14 C 0.3814(6) 0.7652(2) 0.3847(3) 0.0361(14) Uani 1 1 d . . .
H14 H 0.3188 0.7489 0.4070 0.043 Uiso 1 1 calc R . .
C15 C 0.3436(5) 0.79748(19) 0.3272(3) 0.0275(12) Uani 1 1 d . . .
H15 H 0.2552 0.8027 0.3099 0.033 Uiso 1 1 calc R . .
C16 C 0.1398(4) 0.91093(18) 0.2720(2) 0.0203(11) Uani 1 1 d . . .
H16A H 0.1445 0.8797 0.3022 0.024 Uiso 1 1 calc R . .
H16B H 0.0615 0.9302 0.2777 0.024 Uiso 1 1 calc R . .
C17 C 0.3362(4) 0.92680(17) 0.3942(2) 0.0182(10) Uani 1 1 d . . .
C18 C 0.2522(5) 0.90860(18) 0.4365(2) 0.0229(11) Uani 1 1 d . . .
H18 H 0.1629 0.9080 0.4189 0.027 Uiso 1 1 calc R . .
C19 C 0.2977(5) 0.89142(19) 0.5039(2) 0.0248(11) Uani 1 1 d . . .
H19 H 0.2398 0.8788 0.5322 0.030 Uiso 1 1 calc R . .
C20 C 0.4268(5) 0.89265(19) 0.5302(3) 0.0271(12) Uani 1 1 d . . .
H20 H 0.4575 0.8822 0.5771 0.033 Uiso 1 1 calc R . .
C21 C 0.5119(5) 0.9092(2) 0.4880(3) 0.0383(14) Uani 1 1 d . . .
H21 H 0.6012 0.9092 0.5054 0.046 Uiso 1 1 calc R . .
C22 C 0.4654(5) 0.9258(2) 0.4201(3) 0.0337(13) Uani 1 1 d . . .
H22 H 0.5238 0.9367 0.3910 0.040 Uiso 1 1 calc R . .
C23 C 0.2122(4) 1.01575(18) 0.3276(2) 0.0205(11) Uani 1 1 d . . .
C24 C 0.0936(4) 1.02157(19) 0.3472(2) 0.0234(11) Uani 1 1 d . . .
H24 H 0.0386 0.9924 0.3469 0.028 Uiso 1 1 calc R . .
C25 C 0.0549(5) 1.0707(2) 0.3675(3) 0.0315(13) Uani 1 1 d . . .
H25 H -0.0256 1.0745 0.3818 0.038 Uiso 1 1 calc R . .
C26 C 0.1338(5) 1.1138(2) 0.3667(2) 0.0309(13) Uani 1 1 d . . .
H26 H 0.1067 1.1472 0.3797 0.037 Uiso 1 1 calc R . .
C27 C 0.2514(5) 1.1080(2) 0.3471(3) 0.0323(13) Uani 1 1 d . . .
H27 H 0.3059 1.1373 0.3467 0.039 Uiso 1 1 calc R . .
C28 C 0.2905(5) 1.05890(19) 0.3278(3) 0.0278(12) Uani 1 1 d . . .
H28 H 0.3720 1.0551 0.3146 0.033 Uiso 1 1 calc R . .
C29 C 0.1176(4) 0.93960(18) 0.1438(2) 0.0192(11) Uani 1 1 d . . .
H29A H 0.0746 0.9686 0.1640 0.023 Uiso 1 1 calc R . .
H29B H 0.0624 0.9297 0.0991 0.023 Uiso 1 1 calc R . .
C30 C 0.2190(4) 1.02799(18) 0.0855(2) 0.0193(11) Uani 1 1 d . . .
C31 C 0.1704(5) 1.0654(2) 0.1259(3) 0.0298(13) Uani 1 1 d . . .
H31 H 0.1576 1.0567 0.1718 0.036 Uiso 1 1 calc R . .
C32 C 0.1400(5) 1.1156(2) 0.0997(3) 0.0400(15) Uani 1 1 d . . .
H32 H 0.1057 1.1406 0.1274 0.048 Uiso 1 1 calc R . .
C33 C 0.1606(5) 1.1285(2) 0.0329(3) 0.0387(15) Uani 1 1 d . . .
H33 H 0.1414 1.1627 0.0151 0.046 Uiso 1 1 calc R . .
C34 C 0.2086(5) 1.0920(2) -0.0072(3) 0.0353(14) Uani 1 1 d . . .
H34 H 0.2218 1.1009 -0.0530 0.042 Uiso 1 1 calc R . .
C35 C 0.2378(4) 1.0425(2) 0.0186(3) 0.0275(12) Uani 1 1 d . . .
H35 H 0.2715 1.0178 -0.0098 0.033 Uiso 1 1 calc R . .
C36 C 0.2952(4) 0.92742(17) 0.0464(2) 0.0178(10) Uani 1 1 d . . .
C37 C 0.4181(4) 0.92058(19) 0.0340(2) 0.0260(12) Uani 1 1 d . . .
H37 H 0.4877 0.9341 0.0666 0.031 Uiso 1 1 calc R . .
C38 C 0.4426(5) 0.8944(2) -0.0251(3) 0.0299(13) Uani 1 1 d . . .
H38 H 0.5279 0.8907 -0.0330 0.036 Uiso 1 1 calc R . .
C39 C 0.3431(5) 0.87404(19) -0.0720(3) 0.0293(13) Uani 1 1 d . . .
H39 H 0.3594 0.8560 -0.1123 0.035 Uiso 1 1 calc R . .
C40 C 0.2209(5) 0.8797(2) -0.0606(3) 0.0454(16) Uani 1 1 d . . .
H40 H 0.1523 0.8650 -0.0928 0.054 Uiso 1 1 calc R . .
C41 C 0.1956(5) 0.9069(2) -0.0019(3) 0.0406(15) Uani 1 1 d . . .
H41 H 0.1098 0.9115 0.0048 0.049 Uiso 1 1 calc R . .
C42 C 0.5917(4) 1.06652(18) 0.2478(2) 0.0176(10) Uani 1 1 d . . .
C43 C 0.4808(4) 1.09024(18) 0.2125(2) 0.0199(11) Uani 1 1 d . . .
H43 H 0.4145 1.0692 0.1875 0.024 Uiso 1 1 calc R . .
C44 C 0.4655(5) 1.14357(18) 0.2131(2) 0.0249(12) Uani 1 1 d . . .
H44 H 0.3892 1.1589 0.1887 0.030 Uiso 1 1 calc R . .
C45 C 0.5617(5) 1.17507(19) 0.2493(2) 0.0255(12) Uani 1 1 d . . .
H45 H 0.5506 1.2118 0.2504 0.031 Uiso 1 1 calc R . .
C46 C 0.6732(5) 1.1526(2) 0.2835(3) 0.0298(13) Uani 1 1 d . . .
H46 H 0.7390 1.1739 0.3083 0.036 Uiso 1 1 calc R . .
C47 C 0.6902(5) 1.09893(19) 0.2822(3) 0.0283(12) Uani 1 1 d . . .
H47 H 0.7686 1.0840 0.3046 0.034 Uiso 1 1 calc R . .
C48 C 0.7180(4) 0.97352(18) 0.3188(2) 0.0193(11) Uani 1 1 d . . .
C49 C 0.7867(4) 0.92806(18) 0.3138(2) 0.0196(11) Uani 1 1 d . . .
H49 H 0.7826 0.9115 0.2696 0.024 Uiso 1 1 calc R . .
C50 C 0.8611(4) 0.90663(19) 0.3727(2) 0.0227(11) Uani 1 1 d . . .
H50 H 0.9070 0.8753 0.3688 0.027 Uiso 1 1 calc R . .
C51 C 0.8692(4) 0.93054(19) 0.4375(3) 0.0273(12) Uani 1 1 d . . .
H51 H 0.9207 0.9158 0.4778 0.033 Uiso 1 1 calc R . .
C52 C 0.8011(5) 0.9764(2) 0.4430(3) 0.0296(13) Uani 1 1 d . . .
H52 H 0.8068 0.9932 0.4872 0.036 Uiso 1 1 calc R . .
C53 C 0.7247(4) 0.99765(18) 0.3840(2) 0.0216(11) Uani 1 1 d . . .
H53 H 0.6771 1.0285 0.3880 0.026 Uiso 1 1 calc R . .
C55 C 0.6916(4) 0.98858(19) 0.1694(2) 0.0213(11) Uani 1 1 d . . .
H55A H 0.6991 0.9510 0.1593 0.026 Uiso 1 1 calc R . .
H55B H 0.6414 1.0050 0.1272 0.026 Uiso 1 1 calc R . .
F1 F 0.1613(4) 0.72834(17) -0.0080(3) 0.1090(19) Uani 1 1 d . . .
F2 F 0.0050(4) 0.67456(15) -0.0038(3) 0.138(3) Uani 1 1 d . . .
F3 F -0.0387(5) 0.75450(18) -0.0505(2) 0.113(2) Uani 1 1 d . . .
F4 F 0.0664(4) 0.78902(14) 0.0439(2) 0.0800(14) Uani 1 1 d . . .
F5 F 0.1088(5) 0.7089(2) 0.0904(2) 0.114(2) Uani 1 1 d . . .
F6 F -0.0896(4) 0.73602(19) 0.0513(4) 0.134(3) Uani 1 1 d . . .
P1 P 0.39500(11) 0.86199(5) 0.21456(6) 0.0170(3) Uani 1 1 d . . .
P2 P 0.60267(11) 0.99575(5) 0.24249(6) 0.0165(3) Uani 1 1 d . . .
P3 P 0.27978(11) 0.95299(5) 0.30578(6) 0.0177(3) Uani 1 1 d . . .
P4 P 0.26875(11) 0.96436(5) 0.12340(6) 0.0168(3) Uani 1 1 d . . .
P5 P 0.03508(12) 0.73109(5) 0.02063(7) 0.0284(3) Uani 1 1 d . . .
Cu1 Cu 0.41566(5) 0.95135(2) 0.22471(3) 0.01603(16) Uani 1 1 d . . .
Cl1 Cl 0.84816(11) 1.01649(5) 0.18491(7) 0.0314(3) Uani 1 1 d . . .
O1A O 0.9723(10) 0.2847(3) 0.1795(4) 0.068(3) Uiso 0.648(15) 1 d PD A 1
H1AA H 1.0110 0.3119 0.1712 0.102 Uiso 0.648(15) 1 calc PR A 1
C1A C 0.9675(15) 0.2088(5) 0.2204(8) 0.102(6) Uiso 0.648(15) 1 d PD A 1
H1AB H 0.9990 0.1762 0.2434 0.153 Uiso 0.648(15) 1 calc PR A 1
H1AC H 0.9233 0.2015 0.1727 0.153 Uiso 0.648(15) 1 calc PR A 1
H1AD H 0.9081 0.2255 0.2470 0.153 Uiso 0.648(15) 1 calc PR A 1
C2A C 1.0731(14) 0.2430(4) 0.2177(7) 0.074(4) Uiso 0.648(15) 1 d PD A 1
H2AA H 1.1335 0.2301 0.1882 0.088 Uiso 0.648(15) 1 calc PR A 1
H2AB H 1.1186 0.2543 0.2643 0.088 Uiso 0.648(15) 1 calc PR A 1
O1B O 1.0595(18) 0.2886(5) 0.1882(7) 0.066(6) Uiso 0.352(15) 1 d PD A 2
H1BA H 1.1095 0.3097 0.1737 0.099 Uiso 0.352(15) 1 calc PR A 2
C1B C 1.0059(16) 0.2254(8) 0.2315(10) 0.047(5) Uiso 0.352(15) 1 d PD A 2
H1BB H 0.9978 0.1916 0.2540 0.070 Uiso 0.352(15) 1 calc PR A 2
H1BC H 0.9515 0.2258 0.1852 0.070 Uiso 0.352(15) 1 calc PR A 2
H1BD H 0.9792 0.2532 0.2604 0.070 Uiso 0.352(15) 1 calc PR A 2
C2B C 1.1452(13) 0.2339(5) 0.2237(7) 0.020(4) Uiso 0.352(15) 1 d PD A 2
H2BA H 1.1785 0.2109 0.1901 0.024 Uiso 0.352(15) 1 calc PR A 2
H2BB H 1.2068 0.2396 0.2677 0.024 Uiso 0.352(15) 1 calc PR A 2

loop_
_atom_site_aniso_label
_atom_site_aniso_U_11
_atom_site_aniso_U_22
_atom_site_aniso_U_33
_atom_site_aniso_U_23
_atom_site_aniso_U_13
_atom_site_aniso_U_12
C1 0.020(2) 0.032(3) 0.026(3) -0.009(2) 0.006(2) -0.003(2)
C2 0.015(2) 0.021(3) 0.021(2) -0.005(2) 0.006(2) -0.0023(19)
C3 0.024(2) 0.022(3) 0.014(2) -0.005(2) 0.001(2) -0.005(2)
C4 0.020(2) 0.016(3) 0.016(2) 0.0006(19) -0.002(2) 0.0006(19)
C5 0.023(2) 0.018(3) 0.023(3) -0.002(2) 0.003(2) -0.002(2)
C6 0.030(3) 0.020(3) 0.024(3) -0.007(2) 0.005(2) 0.001(2)
C7 0.030(3) 0.028(3) 0.018(2) -0.001(2) 0.005(2) 0.009(2)
C8 0.019(2) 0.029(3) 0.023(3) 0.001(2) 0.000(2) 0.005(2)
C9 0.020(2) 0.023(3) 0.023(3) -0.003(2) 0.003(2) -0.005(2)
C10 0.037(3) 0.015(3) 0.015(2) -0.006(2) 0.007(2) -0.003(2)
C11 0.037(3) 0.032(3) 0.027(3) 0.008(2) -0.010(2) -0.009(2)
C12 0.052(4) 0.032(3) 0.026(3) 0.008(3) -0.009(3) -0.001(3)
C13 0.070(4) 0.031(3) 0.015(3) 0.001(2) 0.005(3) 0.008(3)
C14 0.060(4) 0.026(3) 0.029(3) 0.005(2) 0.024(3) 0.005(3)
C15 0.037(3) 0.021(3) 0.027(3) 0.003(2) 0.011(2) 0.007(2)
C16 0.019(2) 0.021(3) 0.022(2) -0.002(2) 0.005(2) -0.003(2)
C17 0.022(2) 0.014(3) 0.019(2) -0.001(2) 0.005(2) 0.0007(19)
C18 0.027(3) 0.023(3) 0.019(2) -0.002(2) 0.005(2) -0.004(2)
C19 0.035(3) 0.023(3) 0.019(2) -0.002(2) 0.012(2) -0.006(2)
C20 0.040(3) 0.021(3) 0.019(3) 0.004(2) 0.004(2) 0.002(2)
C21 0.026(3) 0.058(4) 0.029(3) 0.012(3) 0.000(2) -0.002(3)
C22 0.024(3) 0.048(4) 0.028(3) 0.007(3) 0.002(2) -0.008(2)
C23 0.027(3) 0.019(3) 0.014(2) -0.001(2) 0.001(2) 0.003(2)
C24 0.026(3) 0.020(3) 0.022(3) -0.001(2) 0.001(2) -0.001(2)
C25 0.022(3) 0.043(4) 0.028(3) -0.005(3) 0.001(2) 0.009(2)
C26 0.041(3) 0.025(3) 0.025(3) -0.002(2) 0.001(3) 0.009(3)
C27 0.043(3) 0.023(3) 0.032(3) -0.003(2) 0.008(3) -0.007(2)
C28 0.029(3) 0.026(3) 0.029(3) -0.003(2) 0.009(2) 0.000(2)
C29 0.014(2) 0.025(3) 0.020(2) -0.001(2) 0.005(2) 0.0041(19)
C30 0.013(2) 0.019(3) 0.024(3) 0.000(2) -0.002(2) 0.0004(19)
C31 0.026(3) 0.029(3) 0.030(3) -0.003(2) -0.007(2) 0.004(2)
C32 0.028(3) 0.031(3) 0.055(4) -0.021(3) -0.009(3) 0.006(2)
C33 0.027(3) 0.029(3) 0.054(4) 0.009(3) -0.009(3) 0.003(2)
C34 0.040(3) 0.026(3) 0.038(3) 0.014(3) 0.003(3) 0.006(3)
C35 0.024(3) 0.030(3) 0.029(3) 0.007(2) 0.008(2) 0.002(2)
C36 0.022(2) 0.013(2) 0.017(2) 0.003(2) 0.001(2) 0.0027(19)
C37 0.021(2) 0.036(3) 0.020(3) -0.011(2) -0.001(2) 0.000(2)
C38 0.024(3) 0.040(4) 0.026(3) -0.008(2) 0.008(2) 0.008(2)
C39 0.042(3) 0.024(3) 0.023(3) -0.006(2) 0.009(3) -0.005(2)
C40 0.039(3) 0.060(4) 0.038(3) -0.029(3) 0.008(3) -0.024(3)
C41 0.024(3) 0.063(4) 0.035(3) -0.015(3) 0.005(3) -0.010(3)
C42 0.020(2) 0.018(3) 0.017(2) -0.002(2) 0.008(2) -0.0028(19)
C43 0.021(2) 0.018(3) 0.020(2) -0.001(2) 0.001(2) -0.004(2)
C44 0.029(3) 0.017(3) 0.028(3) 0.003(2) 0.004(2) 0.004(2)
C45 0.037(3) 0.016(3) 0.026(3) -0.003(2) 0.011(2) -0.003(2)
C46 0.033(3) 0.026(3) 0.028(3) 0.000(2) 0.001(2) -0.010(2)
C47 0.027(3) 0.023(3) 0.032(3) 0.003(2) -0.004(2) -0.002(2)
C48 0.014(2) 0.022(3) 0.021(2) 0.001(2) 0.000(2) -0.0033(19)
C49 0.019(2) 0.017(3) 0.023(3) -0.001(2) 0.005(2) -0.003(2)
C50 0.022(2) 0.019(3) 0.026(3) 0.006(2) 0.001(2) -0.002(2)
C51 0.025(3) 0.029(3) 0.026(3) 0.012(2) -0.001(2) 0.002(2)
C52 0.029(3) 0.036(3) 0.023(3) -0.006(2) 0.000(2) -0.002(2)
C53 0.020(2) 0.021(3) 0.023(3) 0.001(2) 0.001(2) 0.004(2)
C55 0.019(2) 0.024(3) 0.021(2) 0.000(2) 0.002(2) 0.001(2)
F1 0.107(4) 0.070(3) 0.183(5) 0.039(3) 0.115(4) 0.033(3)
F2 0.088(3) 0.033(3) 0.265(7) -0.063(3) -0.051(4) 0.006(2)
F3 0.177(5) 0.102(4) 0.041(2) -0.020(2) -0.034(3) 0.073(3)
F4 0.064(3) 0.052(3) 0.110(3) -0.042(2) -0.023(2) 0.0086(19)
F5 0.116(4) 0.158(5) 0.067(3) 0.061(3) 0.011(3) 0.082(4)
F6 0.060(3) 0.098(4) 0.268(7) 0.079(4) 0.096(4) 0.036(3)
P1 0.0189(6) 0.0145(7) 0.0169(6) -0.0009(5) 0.0016(5) -0.0015(5)
P2 0.0156(6) 0.0170(7) 0.0161(6) -0.0003(5) 0.0010(5) 0.0002(5)
P3 0.0177(6) 0.0211(7) 0.0143(6) -0.0019(5) 0.0029(5) -0.0023(5)
P4 0.0147(6) 0.0189(7) 0.0159(6) 0.0005(5) 0.0004(5) 0.0008(5)
P5 0.0239(7) 0.0250(8) 0.0349(8) 0.0006(6) 0.0010(6) 0.0003(6)
Cu1 0.0157(3) 0.0163(3) 0.0155(3) -0.0008(2) 0.0008(2) -0.0009(2)
Cl1 0.0200(6) 0.0341(8) 0.0426(8) 0.0032(6) 0.0122(6) 0.0001(5)

loop_
_atom_type_symbol
_atom_type_description
_atom_type_scat_dispersion_real
_atom_type_scat_dispersion_imag
_atom_type_scat_source
C C 0.0033 0.0016 'International Tables Vol C Tables 4.2.6.8 and 6.1.1.4'
H H 0.0000 0.0000 'International Tables Vol C Tables 4.2.6.8 and 6.1.1.4'
F F 0.0171 0.0103 'International Tables Vol C Tables 4.2.6.8 and 6.1.1.4'
P P 0.1023 0.0942 'International Tables Vol C Tables 4.2.6.8 and 6.1.1.4'
Cu Cu 0.3201 1.2651 'International Tables Vol C Tables 4.2.6.8 and 6.1.1.4'
Cl Cl 0.1484 0.1585 'International Tables Vol C Tables 4.2.6.8 and 6.1.1.4'
O O 0.0106 0.0060 'International Tables Vol C Tables 4.2.6.8 and 6.1.1.4'

loop_
_geom_angle_atom_site_label_1
_geom_angle_atom_site_label_2
_geom_angle_atom_site_label_3
_geom_angle
_geom_angle_site_symmetry_1
_geom_angle_site_symmetry_3
_geom_angle_publ_flag
C2 C1 H1A 109.5 . . ?
C2 C1 H1B 109.5 . . ?
H1A C1 H1B 109.5 . . ?
C2 C1 H1C 109.5 . . ?
H1A C1 H1C 109.5 . . ?
H1B C1 H1C 109.5 . . ?
C1 C2 C16 106.0(4) . . ?
C1 C2 C29 106.2(3) . . ?
C16 C2 C29 110.8(4) . . ?
C1 C2 C3 106.6(4) . . ?
C16 C2 C3 114.0(4) . . ?
C29 C2 C3 112.6(4) . . ?
C2 C3 P1 119.4(3) . . ?
C2 C3 H3A 107.5 . . ?
P1 C3 H3A 107.5 . . ?
C2 C3 H3B 107.5 . . ?
P1 C3 H3B 107.5 . . ?
H3A C3 H3B 107.0 . . ?
C9 C4 C5 117.0(4) . . ?
C9 C4 P1 119.7(3) . . ?
C5 C4 P1 122.9(4) . . ?
C6 C5 C4 120.5(5) . . ?
C6 C5 H5 119.7 . . ?
C4 C5 H5 119.7 . . ?
C7 C6 C5 121.0(4) . . ?
C7 C6 H6 119.5 . . ?
C5 C6 H6 119.5 . . ?
C6 C7 C8 120.1(5) . . ?
C6 C7 H7 120.0 . . ?
C8 C7 H7 120.0 . . ?
C7 C8 C9 118.7(5) . . ?
C7 C8 H8 120.6 . . ?
C9 C8 H8 120.6 . . ?
C8 C9 C4 122.5(4) . . ?
C8 C9 H9 118.7 . . ?
C4 C9 H9 118.7 . . ?
C15 C10 C11 118.3(4) . . ?
C15 C10 P1 124.5(4) . . ?
C11 C10 P1 117.1(4) . . ?
C12 C11 C10 120.4(5) . . ?
C12 C11 H11 119.8 . . ?
C10 C11 H11 119.8 . . ?
C13 C12 C11 120.0(5) . . ?
C13 C12 H12 120.0 . . ?
C11 C12 H12 120.0 . . ?
C14 C13 C12 120.3(5) . . ?
C14 C13 H13 119.9 . . ?
C12 C13 H13 119.9 . . ?
C13 C14 C15 120.0(5) . . ?
C13 C14 H14 120.0 . . ?
C15 C14 H14 120.0 . . ?
C14 C15 C10 120.9(5) . . ?
C14 C15 H15 119.6 . . ?
C10 C15 H15 119.6 . . ?
C2 C16 P3 117.8(3) . . ?
C2 C16 H16A 107.9 . . ?
P3 C16 H16A 107.9 . . ?
C2 C16 H16B 107.9 . . ?
P3 C16 H16B 107.9 . . ?
H16A C16 H16B 107.2 . . ?
C22 C17 C18 118.7(4) . . ?
C22 C17 P3 119.2(4) . . ?
C18 C17 P3 122.1(3) . . ?
C19 C18 C17 120.5(4) . . ?
C19 C18 H18 119.7 . . ?
C17 C18 H18 119.7 . . ?
C20 C19 C18 120.2(5) . . ?
C20 C19 H19 119.9 . . ?
C18 C19 H19 119.9 . . ?
C19 C20 C21 119.9(4) . . ?
C19 C20 H20 120.0 . . ?
C21 C20 H20 120.0 . . ?
C20 C21 C22 119.5(5) . . ?
C20 C21 H21 120.3 . . ?
C22 C21 H21 120.3 . . ?
C17 C22 C21 121.1(5) . . ?
C17 C22 H22 119.4 . . ?
C21 C22 H22 119.4 . . ?
C28 C23 C24 119.2(5) . . ?
C28 C23 P3 116.2(4) . . ?
C24 C23 P3 124.5(4) . . ?
C23 C24 C25 119.9(5) . . ?
C23 C24 H24 120.1 . . ?
C25 C24 H24 120.1 . . ?
C26 C25 C24 120.4(5) . . ?
C26 C25 H25 119.8 . . ?
C24 C25 H25 119.8 . . ?
C27 C26 C25 119.7(5) . . ?
C27 C26 H26 120.2 . . ?
C25 C26 H26 120.2 . . ?
C26 C27 C28 119.8(5) . . ?
C26 C27 H27 120.1 . . ?
C28 C27 H27 120.1 . . ?
C23 C28 C27 121.1(5) . . ?
C23 C28 H28 119.5 . . ?
C27 C28 H28 119.5 . . ?
C2 C29 P4 117.8(3) . . ?
C2 C29 H29A 107.9 . . ?
P4 C29 H29A 107.9 . . ?
C2 C29 H29B 107.9 . . ?
P4 C29 H29B 107.9 . . ?
H29A C29 H29B 107.2 . . ?
C31 C30 C35 117.8(4) . . ?
C31 C30 P4 119.8(4) . . ?
C35 C30 P4 122.2(4) . . ?
C30 C31 C32 120.9(5) . . ?
C30 C31 H31 119.6 . . ?
C32 C31 H31 119.6 . . ?
C33 C32 C31 119.6(5) . . ?
C33 C32 H32 120.2 . . ?
C31 C32 H32 120.2 . . ?
C34 C33 C32 120.0(5) . . ?
C34 C33 H33 120.0 . . ?
C32 C33 H33 120.0 . . ?
C33 C34 C35 120.3(5) . . ?
C33 C34 H34 119.8 . . ?
C35 C34 H34 119.8 . . ?
C34 C35 C30 121.5(5) . . ?
C34 C35 H35 119.3 . . ?
C30 C35 H35 119.3 . . ?
C37 C36 C41 117.9(4) . . ?
C37 C36 P4 119.5(3) . . ?
C41 C36 P4 122.5(4) . . ?
C36 C37 C38 121.6(4) . . ?
C36 C37 H37 119.2 . . ?
C38 C37 H37 119.2 . . ?
C39 C38 C37 119.7(5) . . ?
C39 C38 H38 120.1 . . ?
C37 C38 H38 120.1 . . ?
C40 C39 C38 119.9(5) . . ?
C40 C39 H39 120.0 . . ?
C38 C39 H39 120.0 . . ?
C39 C40 C41 120.5(5) . . ?
C39 C40 H40 119.7 . . ?
C41 C40 H40 119.7 . . ?
C36 C41 C40 120.3(5) . . ?
C36 C41 H41 119.8 . . ?
C40 C41 H41 119.8 . . ?
C43 C42 C47 117.9(4) . . ?
C43 C42 P2 117.6(3) . . ?
C47 C42 P2 124.4(3) . . ?
C44 C43 C42 121.3(4) . . ?
C44 C43 H43 119.4 . . ?
C42 C43 H43 119.4 . . ?
C43 C44 C45 120.2(4) . . ?
C43 C44 H44 119.9 . . ?
C45 C44 H44 119.9 . . ?
C46 C45 C44 119.5(5) . . ?
C46 C45 H45 120.3 . . ?
C44 C45 H45 120.3 . . ?
C45 C46 C47 120.7(4) . . ?
C45 C46 H46 119.7 . . ?
C47 C46 H46 119.7 . . ?
C46 C47 C42 120.3(4) . . ?
C46 C47 H47 119.8 . . ?
C42 C47 H47 119.8 . . ?
C49 C48 C53 119.4(4) . . ?
C49 C48 P2 119.3(3) . . ?
C53 C48 P2 120.7(4) . . ?
C50 C49 C48 120.5(4) . . ?
C50 C49 H49 119.7 . . ?
C48 C49 H49 119.7 . . ?
C49 C50 C51 120.5(5) . . ?
C49 C50 H50 119.8 . . ?
C51 C50 H50 119.8 . . ?
C50 C51 C52 119.4(4) . . ?
C50 C51 H51 120.3 . . ?
C52 C51 H51 120.3 . . ?
C53 C52 C51 120.2(5) . . ?
C53 C52 H52 119.9 . . ?
C51 C52 H52 119.9 . . ?
C52 C53 C48 120.0(4) . . ?
C52 C53 H53 120.0 . . ?
C48 C53 H53 120.0 . . ?
Cl1 C55 P2 114.7(2) . . ?
Cl1 C55 H55A 108.6 . . ?
P2 C55 H55A 108.6 . . ?
Cl1 C55 H55B 108.6 . . ?
P2 C55 H55B 108.6 . . ?
H55A C55 H55B 107.6 . . ?
C4 P1 C10 98.3(2) . . ?
C4 P1 C3 103.6(2) . . ?
C10 P1 C3 105.4(2) . . ?
C4 P1 Cu1 124.10(16) . . ?
C10 P1 Cu1 118.29(15) . . ?
C3 P1 Cu1 105.15(15) . . ?
C42 P2 C48 107.7(2) . . ?
C42 P2 C55 100.9(2) . . ?
C48 P2 C55 103.2(2) . . ?
C42 P2 Cu1 116.53(14) . . ?
C48 P2 Cu1 114.22(15) . . ?
C55 P2 Cu1 112.76(15) . . ?
C17 P3 C23 100.5(2) . . ?
C17 P3 C16 103.1(2) . . ?
C23 P3 C16 105.6(2) . . ?
C17 P3 Cu1 119.04(16) . . ?
C23 P3 Cu1 119.11(16) . . ?
C16 P3 Cu1 107.79(15) . . ?
C30 P4 C36 102.1(2) . . ?
C30 P4 C29 101.1(2) . . ?
C36 P4 C29 105.2(2) . . ?
C30 P4 Cu1 125.13(14) . . ?
C36 P4 Cu1 116.16(14) . . ?
C29 P4 Cu1 104.71(15) . . ?
F1 P5 F2 89.6(3) . . ?
F1 P5 F5 87.6(3) . . ?
F2 P5 F5 88.2(3) . . ?
F1 P5 F6 177.5(3) . . ?
F2 P5 F6 92.8(3) . . ?
F5 P5 F6 91.8(3) . . ?
F1 P5 F4 89.6(3) . . ?
F2 P5 F4 178.8(3) . . ?
F5 P5 F4 92.7(3) . . ?
F6 P5 F4 88.0(3) . . ?
F1 P5 F3 91.9(3) . . ?
F2 P5 F3 92.6(3) . . ?
F5 P5 F3 179.1(4) . . ?
F6 P5 F3 88.7(3) . . ?
F4 P5 F3 86.5(2) . . ?
P2 Cu1 P1 125.49(5) . . ?
P2 Cu1 P4 120.10(5) . . ?
P1 Cu1 P4 91.78(4) . . ?
P2 Cu1 P3 121.54(5) . . ?
P1 Cu1 P3 90.84(5) . . ?
P4 Cu1 P3 99.53(5) . . ?
C2A O1A H1AA 109.5 . . ?
C2A C1A H1AB 109.5 . . ?
C2A C1A H1AC 109.5 . . ?
H1AB C1A H1AC 109.5 . . ?
C2A C1A H1AD 109.5 . . ?
H1AB C1A H1AD 109.5 . . ?
H1AC C1A H1AD 109.5 . . ?
C1A C2A O1A 87.8(9) . . ?
C1A C2A H2AA 114.0 . . ?
O1A C2A H2AA 114.0 . . ?
C1A C2A H2AB 114.0 . . ?
O1A C2A H2AB 114.0 . . ?
H2AA C2A H2AB 111.2 . . ?
C2B O1B H1BA 109.5 . . ?
C2B C1B H1BB 109.5 . . ?
C2B C1B H1BC 109.5 . . ?
H1BB C1B H1BC 109.5 . . ?
C2B C1B H1BD 109.5 . . ?
H1BB C1B H1BD 109.5 . . ?
H1BC C1B H1BD 109.5 . . ?
C1B C2B O1B 73.0(8) . . ?
C1B C2B H2BA 116.2 . . ?
O1B C2B H2BA 116.2 . . ?
C1B C2B H2BB 116.2 . . ?
O1B C2B H2BB 116.2 . . ?
H2BA C2B H2BB 113.2 . . ?

loop_
_geom_bond_atom_site_label_1
_geom_bond_atom_site_label_2
_geom_bond_distance
_geom_bond_site_symmetry_2
_geom_bond_publ_flag
C1 C2 1.549(6) . ?
C1 H1A 0.9800 . ?
C1 H1B 0.9800 . ?
C1 H1C 0.9800 . ?
C2 C16 1.553(6) . ?
C2 C29 1.559(6) . ?
C2 C3 1.560(6) . ?
C3 P1 1.851(4) . ?
C3 H3A 0.9900 . ?
C3 H3B 0.9900 . ?
C4 C9 1.396(6) . ?
C4 C5 1.409(6) . ?
C4 P1 1.820(5) . ?
C5 C6 1.384(6) . ?
C5 H5 0.9500 . ?
C6 C7 1.379(7) . ?
C6 H6 0.9500 . ?
C7 C8 1.386(7) . ?
C7 H7 0.9500 . ?
C8 C9 1.393(7) . ?
C8 H8 0.9500 . ?
C9 H9 0.9500 . ?
C10 C15 1.391(7) . ?
C10 C11 1.402(7) . ?
C10 P1 1.840(5) . ?
C11 C12 1.394(7) . ?
C11 H11 0.9500 . ?
C12 C13 1.379(8) . ?
C12 H12 0.9500 . ?
C13 C14 1.377(8) . ?
C13 H13 0.9500 . ?
C14 C15 1.391(7) . ?
C14 H14 0.9500 . ?
C15 H15 0.9500 . ?
C16 P3 1.862(4) . ?
C16 H16A 0.9900 . ?
C16 H16B 0.9900 . ?
C17 C22 1.377(6) . ?
C17 C18 1.395(7) . ?
C17 P3 1.841(5) . ?
C18 C19 1.384(6) . ?
C18 H18 0.9500 . ?
C19 C20 1.377(7) . ?
C19 H19 0.9500 . ?
C20 C21 1.388(7) . ?
C20 H20 0.9500 . ?
C21 C22 1.389(7) . ?
C21 H21 0.9500 . ?
C22 H22 0.9500 . ?
C23 C28 1.384(7) . ?
C23 C24 1.387(6) . ?
C23 P3 1.842(5) . ?
C24 C25 1.403(7) . ?
C24 H24 0.9500 . ?
C25 C26 1.390(7) . ?
C25 H25 0.9500 . ?
C26 C27 1.377(7) . ?
C26 H26 0.9500 . ?
C27 C28 1.399(7) . ?
C27 H27 0.9500 . ?
C28 H28 0.9500 . ?
C29 P4 1.834(5) . ?
C29 H29A 0.9900 . ?
C29 H29B 0.9900 . ?
C30 C31 1.394(7) . ?
C30 C35 1.396(7) . ?
C30 P4 1.830(5) . ?
C31 C32 1.402(7) . ?
C31 H31 0.9500 . ?
C32 C33 1.390(8) . ?
C32 H32 0.9500 . ?
C33 C34 1.372(8) . ?
C33 H33 0.9500 . ?
C34 C35 1.381(7) . ?
C34 H34 0.9500 . ?
C35 H35 0.9500 . ?
C36 C37 1.380(6) . ?
C36 C41 1.389(6) . ?
C36 P4 1.831(5) . ?
C37 C38 1.391(7) . ?
C37 H37 0.9500 . ?
C38 C39 1.371(6) . ?
C38 H38 0.9500 . ?
C39 C40 1.363(7) . ?
C39 H39 0.9500 . ?
C40 C41 1.401(7) . ?
C40 H40 0.9500 . ?
C41 H41 0.9500 . ?
C42 C43 1.395(6) . ?
C42 C47 1.410(6) . ?
C42 P2 1.824(5) . ?
C43 C44 1.378(6) . ?
C43 H43 0.9500 . ?
C44 C45 1.393(6) . ?
C44 H44 0.9500 . ?
C45 C46 1.379(7) . ?
C45 H45 0.9500 . ?
C46 C47 1.389(7) . ?
C46 H46 0.9500 . ?
C47 H47 0.9500 . ?
C48 C49 1.389(6) . ?
C48 C53 1.397(6) . ?
C48 P2 1.839(4) . ?
C49 C50 1.384(6) . ?
C49 H49 0.9500 . ?
C50 C51 1.387(7) . ?
C50 H50 0.9500 . ?
C51 C52 1.396(7) . ?
C51 H51 0.9500 . ?
C52 C53 1.394(6) . ?
C52 H52 0.9500 . ?
C53 H53 0.9500 . ?
C55 Cl1 1.788(4) . ?
C55 P2 1.844(5) . ?
C55 H55A 0.9900 . ?
C55 H55B 0.9900 . ?
F1 P5 1.540(4) . ?
F2 P5 1.542(4) . ?
F3 P5 1.581(4) . ?
F4 P5 1.572(4) . ?
F5 P5 1.549(4) . ?
F6 P5 1.550(4) . ?
P1 Cu1 2.3085(14) . ?
P2 Cu1 2.2642(13) . ?
P3 Cu1 2.3130(14) . ?
P4 Cu1 2.3093(12) . ?
O1A C2A 1.601(11) . ?
O1A H1AA 0.8400 . ?
C1A C2A 1.432(14) . ?
C1A H1AB 0.9800 . ?
C1A H1AC 0.9800 . ?
C1A H1AD 0.9800 . ?
C2A H2AA 0.9900 . ?
C2A H2AB 0.9900 . ?
O1B C2B 1.748(14) . ?
O1B H1BA 0.8400 . ?
C1B C2B 1.530(16) . ?
C1B H1BB 0.9800 . ?
C1B H1BC 0.9800 . ?
C1B H1BD 0.9800 . ?
C2B H2BA 0.9900 . ?
C2B H2BB 0.9900 . ?
